data_7249019
loop_
_publ_author_name
'Su\<sanj, Ru\/der'
'Bedekovi\'c, Nikola'
'Cerovski, Sara'
'Baus Topi\'c, Nea'
'Nemec, Vinko'
'Cin\<ci\'c, Dominik'

_publ_section_title
;
 Evaluation of halogen bonding proclivity of oxazole derivatives carrying
 multiple acceptor sites in cocrystals with perfluorinated iodobenzenes
;
_journal_issue 31
_journal_name_full CrystEngComm
_journal_page_first 4137
_journal_page_last 4145
_journal_paper_doi 10.1039/D4CE00557K
_journal_volume 26
_journal_year 2024
_chemical_formula_moiety 'C6 F3 I3, C10 H9 N O'
_chemical_formula_sum 'C16 H9 F3 I3 N O'
_chemical_formula_weight 668.94
_space_group_crystal_system monoclinic
_space_group_IT_number 9
_space_group_name_Hall 'C -2yc'
_space_group_name_H-M_alt 'C 1 c 1'
_atom_sites_solution_hydrogens geom
_audit_creation_method SHELXL-2018/3
_audit_update_record
;
2024-05-28 deposited with the CCDC.	2024-07-09 downloaded from the CCDC.
;
_cell_angle_alpha 90
_cell_angle_beta 97.2400(10)
_cell_angle_gamma 90
_cell_formula_units_Z 4
_cell_length_a 17.6258(2)
_cell_length_b 4.72480(10)
_cell_length_c 22.8559(3)
_cell_measurement_reflns_used 78676
_cell_measurement_temperature 295
_cell_measurement_theta_max 38.2270
_cell_measurement_theta_min 2.3280
_cell_volume 1888.23(5)
_computing_structure_refinement 'SHELXL-2018/3 (Sheldrick, 2018)'
_diffrn_ambient_temperature 295
_diffrn_detector_area_resol_mean 10.0000
_diffrn_measured_fraction_theta_full 0.999
_diffrn_measured_fraction_theta_max 1.000
_diffrn_measurement_device_type 'XtaLAB Synergy, Dualflex, HyPix'
_diffrn_radiation_type MoK\a
_diffrn_radiation_wavelength 0.71073
_diffrn_reflns_av_R_equivalents 0.0792
_diffrn_reflns_av_unetI/netI 0.0211
_diffrn_reflns_Laue_measured_fraction_full 0.999
_diffrn_reflns_Laue_measured_fraction_max 1.000
_diffrn_reflns_limit_h_max 26
_diffrn_reflns_limit_h_min -26
_diffrn_reflns_limit_k_max 7
_diffrn_reflns_limit_k_min -7
_diffrn_reflns_limit_l_max 34
_diffrn_reflns_limit_l_min -34
_diffrn_reflns_number 137954
_diffrn_reflns_point_group_measured_fraction_full 0.999
_diffrn_reflns_point_group_measured_fraction_max 0.998
_diffrn_reflns_theta_full 25.242
_diffrn_reflns_theta_max 31.995
_diffrn_reflns_theta_min 2.330
_diffrn_source 'micro-focus sealed X-ray tube'
_exptl_absorpt_coefficient_mu 4.996
_exptl_absorpt_correction_T_max 1.00000
_exptl_absorpt_correction_T_min 0.46828
_exptl_absorpt_correction_type multi-scan
_exptl_absorpt_process_details
;
CrysAlisPro 1.171.41.123a (Rigaku Oxford Diffraction, 2022)
Empirical absorption correction using spherical harmonics,
implemented in SCALE3 ABSPACK scaling algorithm.
;
_exptl_crystal_colour colorless
_exptl_crystal_density_diffrn 2.353
_exptl_crystal_description needle
_exptl_crystal_F_000 1224
_exptl_crystal_size_max 0.84
_exptl_crystal_size_mid 0.19
_exptl_crystal_size_min 0.12
_refine_diff_density_max 1.067
_refine_diff_density_min -1.012
_refine_diff_density_rms 0.155
_refine_ls_abs_structure_details
;
 Flack x determined using 2890 quotients [(I+)-(I-)]/[(I+)+(I-)]
 (Parsons, Flack and Wagner, Acta Cryst. B69 (2013) 249-259).
;
_refine_ls_abs_structure_Flack 0.02(4)
_refine_ls_extinction_method none
_refine_ls_goodness_of_fit_ref 1.032
_refine_ls_hydrogen_treatment constr
_refine_ls_matrix_type full
_refine_ls_number_parameters 218
_refine_ls_number_reflns 6510
_refine_ls_number_restraints 2
_refine_ls_restrained_S_all 1.031
_refine_ls_R_factor_all 0.0435
_refine_ls_R_factor_gt 0.0417
_refine_ls_shift/su_max 0.000
_refine_ls_shift/su_mean 0.000
_refine_ls_structure_factor_coef Fsqd
_refine_ls_weighting_details 'w=1/[\s^2^(Fo^2^)+(0.0836P)^2^+3.1272P] where P=(Fo^2^+2Fc^2^)/3'
_refine_ls_weighting_scheme calc
_refine_ls_wR_factor_gt 0.1212
_refine_ls_wR_factor_ref 0.1233
_reflns_Friedel_coverage 0.996
_reflns_Friedel_fraction_full 0.999
_reflns_Friedel_fraction_max 0.997
_reflns_number_gt 6166
_reflns_number_total 6510
_reflns_threshold_expression 'I > 2\s(I)'
_cod_data_source_file d4ce00557k2.cif
_cod_data_source_block tolox_135tfib
_cod_depositor_comments 'Adding full bibliography for 7249013--7249033.cif.'
_cod_original_sg_symbol_H-M 'C c'
_cod_database_code 7249019
_shelx_shelxl_version_number 2018/3
_shelx_space_group_comment
;
The symmetry employed for this shelxl refinement is uniquely defined
by the following loop, which should always be used as a source of
symmetry information in preference to the above space-group names.
They are only intended as comments.
;

loop_
_space_group_symop_operation_xyz
'x, y, z'
'x, -y, z+1/2'
'x+1/2, y+1/2, z'
'x+1/2, -y+1/2, z+1/2'

loop_
_atom_site_label
_atom_site_type_symbol
_atom_site_fract_x
_atom_site_fract_y
_atom_site_fract_z
_atom_site_U_iso_or_equiv
_atom_site_adp_type
_atom_site_occupancy
_atom_site_site_symmetry_order
_atom_site_calc_flag
_atom_site_refinement_flags_posn
_atom_site_refinement_flags_adp
_atom_site_refinement_flags_occupancy
_atom_site_disorder_assembly
_atom_site_disorder_group
I1 I 0.54126(2) 0.78617(10) 0.49638(2) 0.04903(13) Uani 1 1 d . . . . .
I2 I 0.51845(5) 1.58407(15) 0.28983(3) 0.06615(18) Uani 1 1 d . . . . .
I3 I 0.82856(4) 1.2577(2) 0.41381(5) 0.0857(3) Uani 1 1 d . . . . .
F3 F 0.7174(3) 0.9001(16) 0.4820(3) 0.0662(14) Uani 1 1 d . . . . .
F1 F 0.4761(3) 1.1815(15) 0.3902(3) 0.0606(12) Uani 1 1 d . . . . .
F2 F 0.6978(4) 1.5520(16) 0.3265(3) 0.0715(16) Uani 1 1 d . . . . .
O1 O 0.4563(6) 0.202(2) 0.6563(4) 0.084(3) Uani 1 1 d . . . . .
C16 C 0.6741(4) 1.0539(17) 0.4414(3) 0.0442(13) Uani 1 1 d . . . . .
N1 N 0.4643(5) 0.4487(19) 0.5750(4) 0.0622(18) Uani 1 1 d . . . . .
C11 C 0.5954(4) 1.0362(16) 0.4377(3) 0.0424(12) Uani 1 1 d . . . . .
C14 C 0.6645(4) 1.3813(18) 0.3621(3) 0.0484(14) Uani 1 1 d . . . . .
C8 C 0.3901(4) 0.1539(17) 0.6196(3) 0.0463(13) Uani 1 1 d . . . . .
C12 C 0.5525(4) 1.1914(17) 0.3949(3) 0.0456(13) Uani 1 1 d . . . . .
C2 C 0.2681(6) -0.112(2) 0.6006(4) 0.0583(18) Uani 1 1 d . . . . .
H2 H 0.260231 -0.038692 0.562536 0.070 Uiso 1 1 calc R U . . .
C6 C 0.3425(5) -0.144(2) 0.6966(4) 0.0589(18) Uani 1 1 d . . . . .
H6 H 0.384652 -0.091336 0.722930 0.071 Uiso 1 1 calc R U . . .
C1 C 0.3338(4) -0.0381(16) 0.6390(4) 0.0471(13) Uani 1 1 d . . . . .
C9 C 0.3951(7) 0.302(3) 0.5690(5) 0.064(2) Uani 1 1 d . . . . .
H9 H 0.358475 0.305134 0.536013 0.076 Uiso 1 1 calc R U . . .
C3 C 0.2153(7) -0.296(3) 0.6198(6) 0.073(3) Uani 1 1 d . . . . .
H3 H 0.172047 -0.347316 0.594425 0.088 Uiso 1 1 calc R U . . .
C5 C 0.2891(7) -0.327(3) 0.7145(6) 0.069(3) Uani 1 1 d . . . . .
H5 H 0.296034 -0.399059 0.752681 0.083 Uiso 1 1 calc R U . . .
C13 C 0.5858(4) 1.3654(17) 0.3558(3) 0.0457(13) Uani 1 1 d . . . . .
C15 C 0.7096(4) 1.2276(19) 0.4042(4) 0.0508(16) Uani 1 1 d . . . . .
C7 C 0.1667(9) -0.602(3) 0.6980(8) 0.086(4) Uani 1 1 d . . . . .
H7A H 0.191028 -0.775437 0.712053 0.129 Uiso 1 1 calc R U . . .
H7B H 0.127769 -0.642786 0.665773 0.129 Uiso 1 1 calc R U . . .
H7C H 0.143995 -0.513370 0.729275 0.129 Uiso 1 1 calc R U . . .
C10 C 0.4965(7) 0.385(3) 0.6263(6) 0.078(3) Uani 1 1 d . . . . .
H10 H 0.543720 0.458481 0.641973 0.093 Uiso 1 1 calc R U . . .
C4 C 0.2263(6) -0.4037(18) 0.6769(5) 0.062(2) Uani 1 1 d . . . . .

loop_
_atom_site_aniso_label
_atom_site_aniso_U_11
_atom_site_aniso_U_22
_atom_site_aniso_U_33
_atom_site_aniso_U_23
_atom_site_aniso_U_13
_atom_site_aniso_U_12
I1 0.0432(2) 0.0541(2) 0.0515(2) -0.0014(2) 0.01294(16) -0.0110(2)
I2 0.0668(3) 0.0690(4) 0.0589(3) 0.0064(2) -0.0068(2) 0.0059(3)
I3 0.0317(2) 0.1093(6) 0.1174(7) 0.0187(5) 0.0148(3) -0.0121(3)
F3 0.043(2) 0.081(4) 0.072(3) 0.018(3) -0.003(2) 0.004(2)
F1 0.0296(18) 0.079(3) 0.072(3) 0.002(3) 0.0044(19) -0.003(2)
F2 0.059(3) 0.086(4) 0.072(3) 0.018(3) 0.017(3) -0.018(3)
O1 0.077(5) 0.112(7) 0.058(4) 0.019(4) -0.010(4) -0.050(5)
C16 0.029(2) 0.055(3) 0.048(3) -0.002(3) 0.004(2) -0.003(2)
N1 0.061(4) 0.061(4) 0.067(4) 0.005(3) 0.017(3) -0.013(3)
C11 0.032(2) 0.050(3) 0.046(3) -0.004(2) 0.008(2) -0.006(2)
C14 0.042(3) 0.054(4) 0.051(3) 0.000(3) 0.013(3) -0.013(3)
C8 0.038(3) 0.050(3) 0.051(3) -0.002(3) 0.008(2) -0.005(3)
C12 0.031(3) 0.054(3) 0.052(3) -0.008(3) 0.007(2) -0.007(2)
C2 0.054(4) 0.064(5) 0.057(4) -0.003(3) 0.007(3) -0.014(4)
C6 0.052(4) 0.063(4) 0.062(4) 0.011(4) 0.006(3) -0.009(4)
C1 0.042(3) 0.043(3) 0.056(4) 0.002(3) 0.005(3) -0.006(2)
C9 0.061(5) 0.075(6) 0.056(5) 0.015(4) 0.011(4) -0.012(4)
C3 0.057(5) 0.074(6) 0.092(7) -0.022(5) 0.022(5) -0.029(5)
C5 0.065(6) 0.067(5) 0.077(6) 0.023(5) 0.016(5) -0.003(5)
C13 0.043(3) 0.048(3) 0.045(3) 0.000(3) 0.003(2) 0.000(3)
C15 0.033(3) 0.062(4) 0.058(4) -0.003(3) 0.009(3) -0.010(3)
C7 0.089(9) 0.061(6) 0.116(10) 0.000(6) 0.048(8) -0.023(5)
C10 0.060(5) 0.101(9) 0.072(6) 0.004(6) 0.010(5) -0.038(6)
C4 0.058(5) 0.045(4) 0.090(7) -0.006(4) 0.029(5) -0.006(3)

loop_
_atom_type_symbol
_atom_type_description
_atom_type_scat_dispersion_real
_atom_type_scat_dispersion_imag
_atom_type_scat_source
C C 0.0033 0.0016 'International Tables Vol C Tables 4.2.6.8 and 6.1.1.4'
H H 0.0000 0.0000 'International Tables Vol C Tables 4.2.6.8 and 6.1.1.4'
N N 0.0061 0.0033 'International Tables Vol C Tables 4.2.6.8 and 6.1.1.4'
O O 0.0106 0.0060 'International Tables Vol C Tables 4.2.6.8 and 6.1.1.4'
F F 0.0171 0.0103 'International Tables Vol C Tables 4.2.6.8 and 6.1.1.4'
I I -0.4742 1.8119 'International Tables Vol C Tables 4.2.6.8 and 6.1.1.4'

loop_
_geom_angle_atom_site_label_1
_geom_angle_atom_site_label_2
_geom_angle_atom_site_label_3
_geom_angle
_geom_angle_site_symmetry_1
_geom_angle_site_symmetry_3
_geom_angle_publ_flag
C10 O1 C8 104.8(8) . . ?
F3 C16 C11 119.4(7) . . ?
F3 C16 C15 119.0(6) . . ?
C11 C16 C15 121.6(7) . . ?
C10 N1 C9 104.9(8) . . ?
C12 C11 C16 118.1(7) . . ?
C12 C11 I1 120.1(5) . . ?
C16 C11 I1 121.8(6) . . ?
F2 C14 C15 119.0(7) . . ?
F2 C14 C13 118.9(8) . . ?
C15 C14 C13 122.0(7) . . ?
C9 C8 O1 107.0(8) . . ?
C9 C8 C1 134.3(8) . . ?
O1 C8 C1 118.6(7) . . ?
F1 C12 C11 119.8(7) . . ?
F1 C12 C13 118.0(7) . . ?
C11 C12 C13 122.2(6) . . ?
C3 C2 C1 119.4(10) . . ?
C5 C6 C1 120.5(9) . . ?
C6 C1 C2 118.8(8) . . ?
C6 C1 C8 120.8(8) . . ?
C2 C1 C8 120.3(8) . . ?
C8 C9 N1 108.8(9) . . ?
C2 C3 C4 120.5(11) . . ?
C4 C5 C6 120.7(10) . . ?
C14 C13 C12 117.6(7) . . ?
C14 C13 I2 121.7(6) . . ?
C12 C13 I2 120.7(5) . . ?
C14 C15 C16 118.4(7) . . ?
C14 C15 I3 121.5(6) . . ?
C16 C15 I3 120.0(6) . . ?
N1 C10 O1 114.5(9) . . ?
C5 C4 C3 120.0(9) . . ?
C5 C4 C7 119.9(12) . . ?
C3 C4 C7 120.0(12) . . ?

loop_
_geom_bond_atom_site_label_1
_geom_bond_atom_site_label_2
_geom_bond_distance
_geom_bond_site_symmetry_2
_geom_bond_publ_flag
I1 C11 2.105(7) . ?
I2 C13 2.074(7) . ?
I3 C15 2.086(8) . ?
F3 C16 1.340(9) . ?
F1 C12 1.340(8) . ?
F2 C14 1.334(9) . ?
O1 C10 1.357(14) . ?
O1 C8 1.368(11) . ?
C16 C11 1.381(9) . ?
C16 C15 1.387(11) . ?
N1 C10 1.272(17) . ?
N1 C9 1.393(14) . ?
C11 C12 1.370(11) . ?
C14 C15 1.375(13) . ?
C14 C13 1.377(11) . ?
C8 C9 1.363(12) . ?
C8 C1 1.455(10) . ?
C12 C13 1.397(11) . ?
C2 C3 1.384(14) . ?
C2 C1 1.406(12) . ?
C6 C5 1.377(14) . ?
C6 C1 1.399(12) . ?
C3 C4 1.390(19) . ?
C5 C4 1.363(18) . ?
C7 C4 1.531(14) . ?
